data_2243022
loop_
_publ_author_name
'Pavlishchuk, Anna'
'Naumova, Dina'
'Zeller, Matthias'
'Calderon Cazorla, Sebastian'
'Addison, Anthony W.'

_publ_section_title
;
 The crystal structures of {<i>Ln</i>Cu~5~}^3+^ (<i>Ln</i> = Gd, Dy and
 Ho) 15-metallacrown-5 complexes and a reevaluation of the isotypic
 Eu^III^ analogue
;
_journal_coeditor_code CQ2031
_journal_issue 8
_journal_name_full 'Acta Crystallographica Section E'
_journal_page_first 1215
_journal_page_last 1223
_journal_paper_doi 10.1107/S205698901900999X
_journal_volume 75
_journal_year 2019
_chemical_formula_iupac '[Cu5 Dy1 (C2 H4 N2 O2)5 (C O3) (N O3) (H2 O)5], 3.28H2 O'
_chemical_formula_moiety 'C11 H30 Cu5 Dy N11 O21, 3.28(H2 O)'
_chemical_formula_sum 'C11 H36.56 Cu5 Dy N11 O24.28'
_chemical_formula_weight 1191.77
_chemical_name_systematic
'Pentaaquacarbonatopentakis(glycine hydroxamato)nitratopentacopper(II)dysprosium(III) 3.28-hydrate'
_space_group_crystal_system triclinic
_space_group_IT_number 2
_space_group_name_Hall '-P 1'
_space_group_name_H-M_alt 'P -1'
_symmetry_space_group_name_Hall '-P 1'
_symmetry_space_group_name_H-M 'P -1'
_atom_sites_solution_hydrogens mixed
_atom_sites_solution_primary direct
_atom_sites_solution_secondary difmap
_audit_creation_method SHELXL-2018/3
_cell_angle_alpha 93.9235(16)
_cell_angle_beta 94.7713(17)
_cell_angle_gamma 107.1470(17)
_cell_formula_units_Z 2
_cell_length_a 11.1083(5)
_cell_length_b 11.4991(5)
_cell_length_c 13.2894(6)
_cell_measurement_reflns_used 9708
_cell_measurement_temperature 150(2)
_cell_measurement_theta_max 28.6327
_cell_measurement_theta_min 3.0613
_cell_volume 1608.74(13)
_computing_cell_refinement
;
SAINT (Bruker, 2017)
;
_computing_data_collection
;
APEX3 (Bruker, 2017)
;
_computing_data_reduction
;
SAINT (Bruker, 2017)
;
_computing_publication_material
;
publCIF (Westrip, 2010)
;
_computing_structure_refinement
;
<i>SHELXL2018/3</i> (Sheldrick, 2015),
<i>SHELXLE</i>  (H\"ubschle <i>et al.</i>,  2011)
;
_computing_structure_solution
;
SHELXS97 (Sheldrick, 2008)
;
_diffrn_ambient_temperature 150(2)
_diffrn_measured_fraction_theta_full 0.996
_diffrn_measured_fraction_theta_max 0.997
_diffrn_measurement_device_type 'Bruker AXS D8 Quest CMOS'
_diffrn_measurement_method 'omega and phi scans'
_diffrn_radiation_monochromator 'Triumph curved graphite crystal'
_diffrn_radiation_type MoK\a
_diffrn_radiation_wavelength 0.71073
_diffrn_reflns_av_R_equivalents 0.0483
_diffrn_reflns_av_unetI/netI 0.0258
_diffrn_reflns_limit_h_max 14
_diffrn_reflns_limit_h_min -14
_diffrn_reflns_limit_k_max 15
_diffrn_reflns_limit_k_min -15
_diffrn_reflns_limit_l_max 17
_diffrn_reflns_limit_l_min -17
_diffrn_reflns_number 74286
_diffrn_reflns_theta_full 25.242
_diffrn_reflns_theta_max 28.693
_diffrn_reflns_theta_min 3.091
_diffrn_source 'sealed tube X-ray source'
_exptl_absorpt_coefficient_mu 5.651
_exptl_absorpt_correction_T_max 0.7543
_exptl_absorpt_correction_T_min 0.6478
_exptl_absorpt_correction_type multi-scan
_exptl_absorpt_process_details
;
(SADABS; Krause <i>et al.</i>,  2015)
;
_exptl_crystal_colour blue
_exptl_crystal_density_diffrn 2.460
_exptl_crystal_description block
_exptl_crystal_F_000 1170
_exptl_crystal_size_max 0.250
_exptl_crystal_size_mid 0.210
_exptl_crystal_size_min 0.110
_refine_diff_density_max 0.987
_refine_diff_density_min -1.261
_refine_ls_extinction_coef 0.00073(12)
_refine_ls_extinction_expression Fc^*^=kFc[1+0.001xFc^2^\l^3^/sin(2\q)]^-1/4^
_refine_ls_extinction_method
;
SHELXL-2018/3 (Sheldrick 2015)
;
_refine_ls_goodness_of_fit_ref 1.084
_refine_ls_hydrogen_treatment mixed
_refine_ls_matrix_type full
_refine_ls_number_parameters 564
_refine_ls_number_reflns 8274
_refine_ls_number_restraints 133
_refine_ls_restrained_S_all 1.078
_refine_ls_R_factor_all 0.0426
_refine_ls_R_factor_gt 0.0307
_refine_ls_shift/su_max 0.001
_refine_ls_shift/su_mean 0.000
_refine_ls_structure_factor_coef Fsqd
_refine_ls_weighting_details 'w=1/[\s^2^(Fo^2^)+(0.0283P)^2^+7.9239P] where P=(Fo^2^+2Fc^2^)/3'
_refine_ls_weighting_scheme calc
_refine_ls_wR_factor_gt 0.0709
_refine_ls_wR_factor_ref 0.0757
_reflns_number_gt 6997
_reflns_number_total 8274
_reflns_threshold_expression 'I > 2\s(I)'
_cod_data_source_file cq2031sup1.cif
_cod_data_source_block Complex_2
_cod_original_cell_volume 1608.73(13)
_cod_database_code 2243022
_shelx_space_group_comment
;
The symmetry employed for this shelxl refinement is uniquely defined
by the following loop, which should always be used as a source of
symmetry information in preference to the above space-group names.
They are only intended as comments.
;
_shelx_estimated_absorpt_t_min 0.332
_shelx_estimated_absorpt_t_max 0.575

loop_
_space_group_symop_operation_xyz
'x, y, z'
'-x, -y, -z'

loop_
_atom_site_type_symbol
_atom_site_label
_atom_site_fract_x
_atom_site_fract_y
_atom_site_fract_z
_atom_site_U_iso_or_equiv
_atom_site_adp_type
_atom_site_calc_flag
_atom_site_occupancy
_atom_site_disorder_assembly
_atom_site_disorder_group
C C1 1.0262(4) 0.3060(4) 0.5723(3) 0.0144(7) Uani d 1 . .
C C2 1.0110(4) 0.3901(4) 0.6587(3) 0.0179(8) Uani d 1 . .
H H2C 1.008419 0.349470 0.722153 0.022 Uiso calc 1 . .
H H2D 1.084243 0.465387 0.668060 0.022 Uiso calc 1 . .
C C3 0.6572(4) 0.4541(4) 0.3859(3) 0.0165(8) Uani d 1 . .
C C4 0.5587(4) 0.5142(4) 0.3520(3) 0.0212(9) Uani d 1 . .
H H4C 0.489368 0.495117 0.396268 0.025 Uiso calc 1 . .
H H4D 0.597517 0.604064 0.358082 0.025 Uiso calc 1 . .
C C5 0.5288(4) 0.2157(4) 0.0107(3) 0.0161(8) Uani d 1 . .
C C6 0.4890(4) 0.1761(4) -0.0999(3) 0.0191(8) Uani d 1 . .
H H6C 0.395896 0.138873 -0.110990 0.023 Uiso calc 1 . .
H H6D 0.511706 0.248396 -0.138941 0.023 Uiso calc 1 . .
C C7 0.8143(4) -0.0808(4) -0.0313(3) 0.0137(7) Uani d 1 . .
C C8 0.8543(4) -0.1927(4) -0.0548(3) 0.0167(8) Uani d 1 . .
H H8C 0.778401 -0.265253 -0.068936 0.020 Uiso calc 1 . .
H H8D 0.899991 -0.183663 -0.116018 0.020 Uiso calc 1 . .
C C9 1.1083(4) -0.0375(4) 0.3189(3) 0.0139(7) Uani d 1 . .
C C10 1.2074(4) -0.0386(4) 0.4026(3) 0.0174(8) Uani d 1 . .
H H10C 1.185344 -0.119834 0.429057 0.021 Uiso calc 1 . .
H H10D 1.290439 -0.024000 0.375591 0.021 Uiso calc 1 . .
C C11 0.999(2) 0.391(2) 0.165(2) 0.022(3) Uani d 0.280(14) A 1
O O12 0.8801(17) 0.350(2) 0.1404(16) 0.023(3) Uani d 0.280(14) A 1
O O13 1.045(3) 0.334(3) 0.2344(18) 0.024(3) Uani d 0.280(14) A 1
O O14 1.0694(15) 0.4834(17) 0.1307(14) 0.029(4) Uani d 0.280(14) A 1
O O23 1.3131(16) 0.5344(19) 0.198(2) 0.111(13) Uani d 0.280(14) A 1
H H23A 1.298662 0.593330 0.230452 0.167 Uiso d 0.280(14) A 1
H H23B 1.243199 0.486108 0.171835 0.167 Uiso d 0.280(14) A 1
C C11B 1.0347(8) 0.3924(8) 0.1751(7) 0.0201(16) Uani d 0.720(14) A 2
O O12B 0.9201(8) 0.3484(8) 0.1307(6) 0.0274(15) Uani d 0.720(14) A 2
O O13B 1.0523(12) 0.3364(10) 0.2565(6) 0.0217(15) Uani d 0.720(14) A 2
O O14B 1.1204(8) 0.4780(6) 0.1476(5) 0.0304(17) Uani d 0.720(14) A 2
N N1 0.9464(3) 0.2917(3) 0.4929(2) 0.0162(7) Uani d 1 . .
N N2 0.8921(4) 0.4220(4) 0.6368(3) 0.0227(8) Uani d 1 . .
H H2A 0.907785 0.503939 0.651335 0.027 Uiso calc 1 . .
H H2B 0.834002 0.382947 0.677305 0.027 Uiso calc 1 . .
N N3 0.6771(4) 0.3763(3) 0.3186(3) 0.0180(7) Uani d 1 . .
N N4 0.5064(4) 0.4693(4) 0.2446(3) 0.0269(9) Uani d 1 . .
H H4A 0.532037 0.531124 0.204512 0.032 Uiso calc 1 . .
H H4B 0.420256 0.445419 0.239699 0.032 Uiso calc 1 . .
N N5 0.6108(3) 0.1700(3) 0.0538(2) 0.0163(7) Uani d 1 . .
N N6 0.5516(3) 0.0862(3) -0.1372(2) 0.0163(7) Uani d 1 . .
H H6A 0.583639 0.107148 -0.196466 0.020 Uiso calc 1 . .
H H6B 0.494036 0.010417 -0.148883 0.020 Uiso calc 1 . .
N N7 0.8515(3) -0.0248(3) 0.0586(2) 0.0140(6) Uani d 1 . .
N N8 0.9383(3) -0.2107(3) 0.0324(2) 0.0161(7) Uani d 1 . .
H H8A 1.016697 -0.203291 0.013173 0.019 Uiso calc 1 . .
H H8B 0.906275 -0.287305 0.051533 0.019 Uiso calc 1 . .
N N9 1.0612(3) 0.0525(3) 0.3265(2) 0.0140(6) Uani d 1 . .
N N10 1.2167(4) 0.0571(4) 0.4862(3) 0.0211(7) Uani d 1 . .
H H10A 1.297672 0.107865 0.497466 0.025 Uiso calc 1 . .
H H10B 1.196810 0.021431 0.544138 0.025 Uiso calc 1 . .
N N11 0.5764(4) 0.2266(4) 0.6120(3) 0.0249(8) Uani d 1 . .
Cu Cu1 1.09805(5) 0.15432(4) 0.45064(3) 0.01439(10) Uani d 1 . .
Cu Cu2 0.82144(5) 0.37532(4) 0.49270(3) 0.01460(10) Uani d 1 . .
Cu Cu3 0.56561(5) 0.32746(5) 0.19608(4) 0.01661(11) Uani d 1 . .
Cu Cu4 0.69158(5) 0.08435(5) -0.03239(3) 0.01462(10) Uani d 1 . .
Cu Cu5 0.95212(5) -0.08593(4) 0.15104(3) 0.01321(10) Uani d 1 . .
Dy Dy1 0.84875(2) 0.19510(2) 0.24230(2) 0.01371(6) Uani d 1 . .
O O1 0.9519(3) 0.2074(3) 0.4149(2) 0.0176(6) Uani d 1 . .
O O2 1.1124(3) 0.2513(3) 0.5797(2) 0.0169(6) Uani d 1 . .
O O3 0.7689(3) 0.3219(3) 0.3506(2) 0.0160(6) Uani d 1 . .
O O4 0.7152(3) 0.4811(3) 0.4763(2) 0.0189(6) Uani d 1 . .
O O5 0.6460(3) 0.2048(3) 0.1576(2) 0.0190(6) Uani d 1 . .
O O6 0.4823(3) 0.2928(3) 0.0572(2) 0.0191(6) Uani d 1 . .
O O7 0.8131(3) 0.0785(3) 0.0789(2) 0.0168(6) Uani d 1 . .
O O8 0.7442(3) -0.0466(3) -0.0994(2) 0.0158(6) Uani d 1 . .
O O9 0.9731(3) 0.0552(3) 0.2462(2) 0.0145(5) Uani d 1 . .
O O10 1.0775(3) -0.1224(3) 0.2439(2) 0.0156(6) Uani d 1 . .
O O11 0.7120(3) 0.0153(3) 0.2935(2) 0.0202(6) Uani d 1 . .
H H11A 0.646(3) 0.008(5) 0.322(4) 0.030 Uiso d 1 . .
H H11B 0.720(5) -0.054(3) 0.284(4) 0.030 Uiso d 1 . .
O O15 0.6305(3) 0.2204(3) 0.5340(3) 0.0289(7) Uani d 1 . .
O O16 0.6442(4) 0.2556(5) 0.6960(3) 0.0562(13) Uani d 1 . .
O O17 0.4608(3) 0.2031(3) 0.6087(3) 0.0378(9) Uani d 1 . .
O O18 1.2494(3) 0.3207(3) 0.3755(2) 0.0222(6) Uani d 1 . .
H H18A 1.272(5) 0.377(4) 0.422(3) 0.033 Uiso d 1 . .
H H18B 1.197(4) 0.334(5) 0.333(3) 0.033 Uiso d 1 . .
O O19 0.3864(3) 0.1929(3) 0.2659(2) 0.0208(6) Uani d 1 . .
H H19A 0.337(4) 0.153(5) 0.218(3) 0.031 Uiso d 1 . .
H H19B 0.340(5) 0.225(5) 0.295(4) 0.031 Uiso d 1 . .
O O20 0.8193(3) 0.2509(3) -0.1131(3) 0.0244(7) Uani d 1 . .
H H20A 0.848(5) 0.225(5) -0.162(3) 0.037 Uiso d 1 . .
H H20B 0.838(6) 0.3269(19) -0.105(5) 0.037 Uiso d 1 . .
O O21 0.6433(4) 0.6160(3) 0.0964(3) 0.0301(8) Uani d 1 . .
H H21A 0.606(6) 0.639(6) 0.048(3) 0.045 Uiso d 1 . .
H H21B 0.685(5) 0.573(5) 0.070(5) 0.045 Uiso d 1 . .
O O22 0.8208(5) 0.5167(4) 0.0461(3) 0.0469(11) Uani d 1 . .
H H22A 0.847(7) 0.523(7) -0.012(3) 0.070 Uiso d 1 . .
H H22B 0.852(7) 0.466(6) 0.073(6) 0.070 Uiso d 1 . .
O O24 0.7778(3) -0.1964(3) 0.2415(2) 0.0181(6) Uani d 1 . .
H H24A 0.806(5) -0.226(5) 0.290(3) 0.027 Uiso d 1 . .
H H24B 0.739(5) -0.259(3) 0.204(3) 0.027 Uiso d 1 . .
O O25 0.5139(3) 0.0557(3) 0.3692(3) 0.0248(7) Uani d 1 . .
H H25A 0.474(5) 0.101(5) 0.347(4) 0.037 Uiso d 1 . .
H H25B 0.538(6) 0.097(5) 0.425(3) 0.037 Uiso d 1 . .

loop_
_atom_site_aniso_label
_atom_site_aniso_U_11
_atom_site_aniso_U_22
_atom_site_aniso_U_33
_atom_site_aniso_U_12
_atom_site_aniso_U_13
_atom_site_aniso_U_23
C1 0.0170(19) 0.0133(18) 0.0110(17) 0.0007(15) 0.0037(14) 0.0030(14)
C2 0.024(2) 0.0163(19) 0.0109(17) 0.0026(16) 0.0017(15) -0.0023(14)
C3 0.021(2) 0.0118(18) 0.0153(18) 0.0030(15) 0.0036(15) -0.0001(14)
C4 0.031(2) 0.016(2) 0.019(2) 0.0121(18) -0.0001(17) -0.0009(16)
C5 0.021(2) 0.0170(19) 0.0109(17) 0.0061(16) 0.0002(15) 0.0021(14)
C6 0.024(2) 0.026(2) 0.0105(18) 0.0138(18) -0.0013(15) -0.0009(15)
C7 0.0146(18) 0.0150(18) 0.0117(17) 0.0045(15) 0.0026(14) 0.0015(14)
C8 0.022(2) 0.0159(19) 0.0127(18) 0.0078(16) 0.0009(15) -0.0016(14)
C9 0.0141(18) 0.0138(18) 0.0132(17) 0.0031(14) 0.0018(14) 0.0025(14)
C10 0.0170(19) 0.0191(19) 0.0174(19) 0.0078(16) 0.0005(15) 0.0011(15)
C11 0.028(5) 0.022(4) 0.016(4) 0.006(5) 0.006(5) 0.000(4)
O12 0.022(6) 0.026(4) 0.019(5) 0.003(5) 0.010(5) 0.006(4)
O13 0.027(5) 0.023(4) 0.015(5) -0.002(4) 0.008(5) 0.001(5)
O14 0.030(7) 0.029(6) 0.020(6) -0.003(6) 0.002(6) 0.004(5)
O23 0.052(13) 0.058(13) 0.23(4) 0.042(11) -0.013(16) -0.019(16)
C11B 0.029(4) 0.017(2) 0.013(3) 0.006(3) 0.006(3) -0.002(2)
O12B 0.031(4) 0.026(2) 0.022(3) 0.001(3) 0.007(3) 0.0090(19)
O13B 0.025(3) 0.021(2) 0.015(4) 0.002(2) 0.000(3) 0.001(3)
O14B 0.041(4) 0.023(3) 0.018(3) -0.004(3) 0.009(3) -0.001(2)
N1 0.0246(18) 0.0153(16) 0.0084(15) 0.0058(14) 0.0042(13) -0.0038(12)
N2 0.027(2) 0.026(2) 0.0151(17) 0.0114(16) -0.0011(14) -0.0049(14)
N3 0.0274(19) 0.0159(16) 0.0140(16) 0.0114(14) 0.0019(14) 0.0022(13)
N4 0.045(3) 0.0235(19) 0.0176(18) 0.0205(18) -0.0008(17) 0.0010(15)
N5 0.0189(17) 0.0201(17) 0.0112(15) 0.0095(14) -0.0016(13) -0.0013(13)
N6 0.0184(17) 0.0213(17) 0.0107(15) 0.0092(14) 0.0001(13) -0.0008(13)
N7 0.0200(17) 0.0120(15) 0.0125(15) 0.0088(13) 0.0030(13) -0.0008(12)
N8 0.0201(17) 0.0165(16) 0.0130(15) 0.0080(14) 0.0007(13) 0.0002(12)
N9 0.0139(16) 0.0185(16) 0.0087(14) 0.0048(13) -0.0035(12) 0.0003(12)
N10 0.0219(19) 0.028(2) 0.0145(16) 0.0113(15) -0.0035(14) 0.0008(14)
N11 0.024(2) 0.026(2) 0.0220(19) 0.0033(16) 0.0022(15) 0.0022(15)
Cu1 0.0158(2) 0.0178(2) 0.0092(2) 0.00580(19) -0.00147(17) -0.00123(17)
Cu2 0.0202(2) 0.0138(2) 0.0094(2) 0.00534(19) 0.00115(18) -0.00185(17)
Cu3 0.0250(3) 0.0173(2) 0.0107(2) 0.0125(2) -0.00060(19) -0.00092(18)
Cu4 0.0181(2) 0.0191(2) 0.0083(2) 0.00965(19) -0.00130(17) -0.00176(17)
Cu5 0.0177(2) 0.0126(2) 0.0102(2) 0.00695(18) -0.00060(17) -0.00128(17)
Dy1 0.01860(10) 0.01323(9) 0.00956(9) 0.00606(7) -0.00016(6) -0.00055(6)
O1 0.0217(15) 0.0213(15) 0.0108(13) 0.0110(12) -0.0017(11) -0.0079(11)
O2 0.0203(15) 0.0198(14) 0.0106(13) 0.0067(12) -0.0002(11) 0.0003(11)
O3 0.0210(15) 0.0171(14) 0.0130(13) 0.0116(12) 0.0002(11) -0.0009(11)
O4 0.0242(16) 0.0183(14) 0.0143(13) 0.0071(12) 0.0024(11) -0.0016(11)
O5 0.0279(16) 0.0280(16) 0.0053(12) 0.0174(13) -0.0034(11) -0.0037(11)
O6 0.0248(16) 0.0220(15) 0.0141(13) 0.0140(13) -0.0017(11) 0.0010(11)
O7 0.0244(15) 0.0170(14) 0.0130(13) 0.0145(12) -0.0024(11) -0.0041(11)
O8 0.0198(14) 0.0192(14) 0.0091(12) 0.0089(12) -0.0025(10) -0.0025(10)
O9 0.0177(14) 0.0164(13) 0.0092(12) 0.0071(11) -0.0055(10) -0.0007(10)
O10 0.0195(14) 0.0149(13) 0.0136(13) 0.0081(11) 0.0005(11) -0.0012(10)
O11 0.0186(15) 0.0170(14) 0.0247(16) 0.0042(12) 0.0051(12) 0.0019(12)
O15 0.0303(18) 0.0313(18) 0.0233(17) 0.0047(15) 0.0068(14) 0.0064(14)
O16 0.042(2) 0.088(4) 0.0178(18) -0.011(2) 0.0019(17) 0.003(2)
O17 0.0249(18) 0.0300(19) 0.058(3) 0.0085(15) 0.0077(17) -0.0026(17)
O18 0.0247(17) 0.0192(15) 0.0212(16) 0.0075(13) -0.0009(13) -0.0087(12)
O19 0.0212(16) 0.0255(16) 0.0157(14) 0.0091(13) 0.0000(12) -0.0042(12)
O20 0.0289(18) 0.0234(16) 0.0233(16) 0.0108(14) 0.0079(13) 0.0005(13)
O21 0.044(2) 0.0262(18) 0.0204(16) 0.0149(16) -0.0072(15) 0.0016(13)
O22 0.076(3) 0.044(2) 0.035(2) 0.034(2) 0.021(2) 0.0123(19)
O24 0.0230(16) 0.0172(14) 0.0130(14) 0.0053(12) -0.0016(11) 0.0026(11)
O25 0.0210(16) 0.0276(17) 0.0270(17) 0.0094(13) 0.0027(13) 0.0016(14)

loop_
_atom_type_symbol
_atom_type_description
_atom_type_scat_dispersion_real
_atom_type_scat_dispersion_imag
_atom_type_scat_source
C C 0.0033 0.0016 'International Tables Vol C Tables 4.2.6.8 and 6.1.1.4'
H H 0.0000 0.0000 'International Tables Vol C Tables 4.2.6.8 and 6.1.1.4'
N N 0.0061 0.0033 'International Tables Vol C Tables 4.2.6.8 and 6.1.1.4'
Cu Cu 0.3201 1.2651 'International Tables Vol C Tables 4.2.6.8 and 6.1.1.4'
Dy Dy -0.1892 4.4098 'International Tables Vol C Tables 4.2.6.8 and 6.1.1.4'
O O 0.0106 0.0060 'International Tables Vol C Tables 4.2.6.8 and 6.1.1.4'

loop_
_geom_angle_atom_site_label_1
_geom_angle_atom_site_label_2
_geom_angle_atom_site_label_3
_geom_angle
N1 C1 O2 123.5(4)
N1 C1 C2 115.2(4)
O2 C1 C2 121.2(3)
N2 C2 C1 109.7(3)
N2 C2 H2C 109.7
C1 C2 H2C 109.7
N2 C2 H2D 109.7
C1 C2 H2D 109.7
H2C C2 H2D 108.2
O4 C3 N3 124.3(4)
O4 C3 C4 120.1(4)
N3 C3 C4 115.6(4)
N4 C4 C3 110.0(3)
N4 C4 H4C 109.7
C3 C4 H4C 109.7
N4 C4 H4D 109.7
C3 C4 H4D 109.7
H4C C4 H4D 108.2
N5 C5 O6 123.9(4)
N5 C5 C6 116.2(4)
O6 C5 C6 119.9(4)
N6 C6 C5 111.0(3)
N6 C6 H6C 109.4
C5 C6 H6C 109.4
N6 C6 H6D 109.4
C5 C6 H6D 109.4
H6C C6 H6D 108.0
N7 C7 O8 123.7(4)
N7 C7 C8 116.3(3)
O8 C7 C8 120.0(3)
N8 C8 C7 110.4(3)
N8 C8 H8C 109.6
C7 C8 H8C 109.6
N8 C8 H8D 109.6
C7 C8 H8D 109.6
H8C C8 H8D 108.1
N9 C9 O10 124.2(4)
N9 C9 C10 116.1(3)
O10 C9 C10 119.6(3)
N10 C10 C9 110.6(3)
N10 C10 H10C 109.5
C9 C10 H10C 109.5
N10 C10 H10D 109.5
C9 C10 H10D 109.5
H10C C10 H10D 108.1
O14 C11 O12 123.4(18)
O14 C11 O13 121.3(19)
O12 C11 O13 115.3(18)
O14 C11 Dy1 179(2)
O12 C11 Dy1 56.8(11)
O13 C11 Dy1 58.5(14)
C11 O12 Dy1 95.2(13)
C11 O13 Dy1 92.3(16)
H23A O23 H23B 107.9
O14B C11B O12B 125.8(7)
O14B C11B O13B 122.3(8)
O12B C11B O13B 111.8(7)
O14B C11B Dy1 177.4(6)
O12B C11B Dy1 56.6(4)
O13B C11B Dy1 55.3(5)
C11B O12B Dy1 96.4(5)
C11B O13B Dy1 97.0(6)
C1 N1 O1 116.4(3)
C1 N1 Cu2 119.4(3)
O1 N1 Cu2 124.0(3)
C2 N2 Cu2 111.6(3)
C2 N2 H2A 109.3
Cu2 N2 H2A 109.3
C2 N2 H2B 109.3
Cu2 N2 H2B 109.3
H2A N2 H2B 108.0
C3 N3 O3 115.0(3)
C3 N3 Cu3 119.0(3)
O3 N3 Cu3 125.2(2)
C4 N4 Cu3 110.8(3)
C4 N4 H4A 109.5
Cu3 N4 H4A 109.5
C4 N4 H4B 109.5
Cu3 N4 H4B 109.5
H4A N4 H4B 108.1
C5 N5 O5 116.2(3)
C5 N5 Cu4 117.2(3)
O5 N5 Cu4 125.8(2)
C6 N6 Cu4 109.1(2)
C6 N6 H6A 109.9
Cu4 N6 H6A 109.9
C6 N6 H6B 109.9
Cu4 N6 H6B 109.9
H6A N6 H6B 108.3
C7 N7 O7 115.4(3)
C7 N7 Cu5 119.3(3)
O7 N7 Cu5 125.3(2)
C8 N8 Cu5 110.6(2)
C8 N8 H8A 109.5
Cu5 N8 H8A 109.5
C8 N8 H8B 109.5
Cu5 N8 H8B 109.5
H8A N8 H8B 108.1
C9 N9 O9 115.5(3)
C9 N9 Cu1 118.3(3)
O9 N9 Cu1 125.6(2)
C10 N10 Cu1 110.4(2)
C10 N10 H10A 109.6
Cu1 N10 H10A 109.6
C10 N10 H10B 109.6
Cu1 N10 H10B 109.6
H10A N10 H10B 108.1
O17 N11 O15 122.1(4)
O17 N11 O16 120.1(4)
O15 N11 O16 117.8(4)
N9 Cu1 O1 89.39(13)
N9 Cu1 O2 172.56(14)
O1 Cu1 O2 85.19(12)
N9 Cu1 N10 83.73(14)
O1 Cu1 N10 165.35(15)
O2 Cu1 N10 100.37(13)
N9 Cu1 O18 91.67(12)
O1 Cu1 O18 95.28(12)
O2 Cu1 O18 93.90(11)
N10 Cu1 O18 97.82(14)
N1 Cu2 O3 90.66(13)
N1 Cu2 O4 168.94(14)
O3 Cu2 O4 85.41(12)
N1 Cu2 N2 82.65(15)
O3 Cu2 N2 173.24(14)
O4 Cu2 N2 101.00(14)
N1 Cu2 O15 103.87(14)
O3 Cu2 O15 88.90(12)
O4 Cu2 O15 86.41(12)
N2 Cu2 O15 93.60(15)
N3 Cu3 O5 90.67(13)
N3 Cu3 O6 168.26(15)
O5 Cu3 O6 85.39(12)
N3 Cu3 N4 82.79(15)
O5 Cu3 N4 171.97(16)
O6 Cu3 N4 100.11(14)
N3 Cu3 O19 97.68(13)
O5 Cu3 O19 97.42(12)
O6 Cu3 O19 93.80(12)
N4 Cu3 O19 88.10(15)
N5 Cu4 O7 91.62(13)
N5 Cu4 O8 161.94(14)
O7 Cu4 O8 84.56(11)
N5 Cu4 N6 83.78(14)
O7 Cu4 N6 173.83(14)
O8 Cu4 N6 98.55(13)
N5 Cu4 O20 100.27(13)
O7 Cu4 O20 99.73(12)
O8 Cu4 O20 97.78(12)
N6 Cu4 O20 85.18(13)
N7 Cu5 O9 89.53(12)
N7 Cu5 O10 170.19(14)
O9 Cu5 O10 85.47(11)
N7 Cu5 N8 83.23(14)
O9 Cu5 N8 169.36(13)
O10 Cu5 N8 100.49(13)
N7 Cu5 O24 95.86(13)
O9 Cu5 O24 87.84(11)
O10 Cu5 O24 92.38(11)
N8 Cu5 O24 100.61(13)
O12 Dy1 O13 57.1(6)
O12 Dy1 O11 148.9(5)
O13 Dy1 O11 153.5(6)
O13B Dy1 O11 148.4(2)
O13B Dy1 O12B 54.7(2)
O11 Dy1 O12B 155.6(2)
O12 Dy1 O3 85.0(5)
O13 Dy1 O3 97.2(8)
O13B Dy1 O3 93.6(3)
O11 Dy1 O3 92.12(10)
O12B Dy1 O3 93.8(2)
O12 Dy1 O9 123.4(5)
O13 Dy1 O9 81.7(8)
O13B Dy1 O9 80.7(3)
O11 Dy1 O9 75.78(10)
O12B Dy1 O9 112.1(2)
O3 Dy1 O9 141.93(9)
O12 Dy1 O7 80.3(5)
O13 Dy1 O7 101.5(7)
O13B Dy1 O7 107.8(3)
O11 Dy1 O7 84.36(11)
O12B Dy1 O7 77.1(2)
O3 Dy1 O7 144.46(9)
O9 Dy1 O7 71.21(9)
O12 Dy1 O1 126.0(5)
O13 Dy1 O1 77.8(5)
O13B Dy1 O1 70.69(19)
O11 Dy1 O1 81.73(11)
O12B Dy1 O1 122.6(2)
O3 Dy1 O1 71.77(9)
O9 Dy1 O1 70.83(9)
O7 Dy1 O1 141.70(9)
O12 Dy1 O5 68.7(5)
O13 Dy1 O5 125.6(6)
O13B Dy1 O5 130.3(2)
O11 Dy1 O5 80.88(11)
O12B Dy1 O5 78.5(2)
O3 Dy1 O5 71.92(9)
O9 Dy1 O5 138.36(9)
O7 Dy1 O5 72.60(9)
O1 Dy1 O5 138.84(9)
O12 Dy1 C11 28.0(4)
O13 Dy1 C11 29.1(4)
O11 Dy1 C11 174.5(7)
O3 Dy1 C11 91.8(7)
O9 Dy1 C11 103.3(6)
O7 Dy1 C11 90.2(7)
O1 Dy1 C11 103.2(6)
O5 Dy1 C11 96.7(5)
O13B Dy1 C11B 27.67(19)
O11 Dy1 C11B 172.4(2)
O12B Dy1 C11B 27.0(2)
O3 Dy1 C11B 94.7(2)
O9 Dy1 C11B 96.7(2)
O7 Dy1 C11B 92.0(2)
O1 Dy1 C11B 97.2(2)
O5 Dy1 C11B 104.4(2)
N1 O1 Cu1 107.4(2)
N1 O1 Dy1 123.3(2)
Cu1 O1 Dy1 125.28(13)
C1 O2 Cu1 107.0(2)
N3 O3 Cu2 107.7(2)
N3 O3 Dy1 124.3(2)
Cu2 O3 Dy1 127.93(13)
C3 O4 Cu2 107.0(3)
N5 O5 Cu3 107.2(2)
N5 O5 Dy1 121.8(2)
Cu3 O5 Dy1 123.95(13)
C5 O6 Cu3 106.9(2)
N7 O7 Cu4 108.0(2)
N7 O7 Dy1 124.6(2)
Cu4 O7 Dy1 125.53(13)
C7 O8 Cu4 106.9(2)
N9 O9 Cu5 107.8(2)
N9 O9 Dy1 124.9(2)
Cu5 O9 Dy1 126.77(12)
C9 O10 Cu5 107.0(2)
Dy1 O11 H11A 128(4)
Dy1 O11 H11B 125(4)
H11A O11 H11B 107(6)
N11 O15 Cu2 125.3(3)
Cu1 O18 H18A 103(4)
Cu1 O18 H18B 97(4)
H18A O18 H18B 111(6)
Cu3 O19 H19A 107(4)
Cu3 O19 H19B 117(4)
H19A O19 H19B 101(6)
Cu4 O20 H20A 110(4)
Cu4 O20 H20B 136(4)
H20A O20 H20B 114(6)
H21A O21 H21B 106(6)
H22A O22 H22B 106(7)
Cu5 O24 H24A 110(4)
Cu5 O24 H24B 106(4)
H24A O24 H24B 101(5)
H25A O25 H25B 95(6)

loop_
_geom_bond_atom_site_label_1
_geom_bond_atom_site_label_2
_geom_bond_distance
C1 N1 1.289(5)
C1 O2 1.293(5)
C1 C2 1.503(5)
C2 N2 1.484(6)
C2 H2C 0.9900
C2 H2D 0.9900
C3 O4 1.288(5)
C3 N3 1.299(5)
C3 C4 1.512(6)
C4 N4 1.492(6)
C4 H4C 0.9900
C4 H4D 0.9900
C5 N5 1.293(5)
C5 O6 1.298(5)
C5 C6 1.499(5)
C6 N6 1.486(5)
C6 H6C 0.9900
C6 H6D 0.9900
C7 N7 1.292(5)
C7 O8 1.301(5)
C7 C8 1.501(5)
C8 N8 1.491(5)
C8 H8C 0.9900
C8 H8D 0.9900
C9 N9 1.293(5)
C9 O10 1.295(5)
C9 C10 1.502(5)
C10 N10 1.484(5)
C10 H10C 0.9900
C10 H10D 0.9900
C11 O14 1.256(15)
C11 O12 1.275(16)
C11 O13 1.318(16)
C11 Dy1 2.704(19)
O12 Dy1 2.27(2)
O13 Dy1 2.31(3)
O23 H23A 0.8410
O23 H23B 0.8398
C11B O14B 1.251(8)
C11B O12B 1.295(9)
C11B O13B 1.326(8)
C11B Dy1 2.834(8)
O12B Dy1 2.380(8)
O13B Dy1 2.347(12)
N1 O1 1.387(4)
N1 Cu2 1.907(4)
N2 Cu2 1.983(4)
N2 H2A 0.9100
N2 H2B 0.9100
N3 O3 1.398(4)
N3 Cu3 1.905(4)
N4 Cu3 2.017(4)
N4 H4A 0.9100
N4 H4B 0.9100
N5 O5 1.399(4)
N5 Cu4 1.904(3)
N6 Cu4 2.005(3)
N6 H6A 0.9100
N6 H6B 0.9100
N7 O7 1.393(4)
N7 Cu5 1.899(3)
N8 Cu5 2.021(3)
N8 H8A 0.9100
N8 H8B 0.9100
N9 O9 1.395(4)
N9 Cu1 1.897(3)
N10 Cu1 2.012(4)
N10 H10A 0.9100
N10 H10B 0.9100
N11 O17 1.228(5)
N11 O15 1.249(5)
N11 O16 1.260(5)
Cu1 O1 1.931(3)
Cu1 O2 1.949(3)
Cu1 O18 2.476(3)
Cu2 O3 1.931(3)
Cu2 O4 1.939(3)
Cu2 O15 2.464(3)
Cu3 O5 1.941(3)
Cu3 O6 1.954(3)
Cu3 O19 2.430(3)
Cu4 O7 1.936(3)
Cu4 O8 1.956(3)
Cu4 O20 2.400(3)
Cu5 O9 1.932(3)
Cu5 O10 1.941(3)
Cu5 O24 2.440(3)
Dy1 O11 2.357(3)
Dy1 O3 2.382(3)
Dy1 O9 2.410(3)
Dy1 O7 2.412(3)
Dy1 O1 2.453(3)
Dy1 O5 2.469(3)
O11 H11A 0.83(2)
O11 H11B 0.82(2)
O18 H18A 0.83(2)
O18 H18B 0.83(2)
O19 H19A 0.82(2)
O19 H19B 0.82(2)
O20 H20A 0.82(2)
O20 H20B 0.83(2)
O21 H21A 0.84(2)
O21 H21B 0.84(2)
O22 H22A 0.85(2)
O22 H22B 0.85(2)
O24 H24A 0.83(2)
O24 H24B 0.83(2)
O25 H25A 0.83(2)
O25 H25B 0.83(2)

loop_
_geom_hbond_atom_site_label_D
_geom_hbond_atom_site_label_H
_geom_hbond_atom_site_label_A
_geom_hbond_site_symmetry_A
_geom_hbond_distance_DH
_geom_hbond_distance_HA
_geom_hbond_distance_DA
_geom_hbond_angle_DHA
_geom_hbond_publ_flag
O23 H23A O16 2_766 0.84 1.84 2.61(2) 150.4 yes
O23 H23B O14 . 0.84 1.95 2.657(17) 140.7 yes
N2 H2A O13 2_766 0.91 2.23 3.05(3) 149.5 yes
N2 H2A O13B 2_766 0.91 2.05 2.900(11) 155.8 yes
N2 H2B O16 . 0.91 2.23 3.054(6) 150.4 yes
N4 H4A O21 . 0.91 2.08 2.912(6) 151.6 yes
N4 H4B O23 1_455 0.91 1.86 2.520(16) 127.5 yes
N6 H6A O16 1_554 0.91 2.29 3.091(6) 147.4 yes
N6 H6B N5 2_655 0.91 2.54 3.287(5) 140.1 yes
N6 H6B O5 2_655 0.91 2.49 3.396(5) 171.2 yes
N8 H8A O7 2_755 0.91 2.48 3.262(5) 144.0 yes
N8 H8A O20 2_755 0.91 2.38 2.989(5) 124.3 yes
N8 H8B O22 1_545 0.91 2.17 3.045(6) 162.1 yes
N10 H10A O17 1_655 0.91 2.20 3.005(5) 147.4 yes
N10 H10B O11 2_756 0.91 2.42 3.198(5) 143.1 yes
O11 H11A O25 . 0.83(2) 1.86(3) 2.642(4) 157(6) yes
O11 H11B O24 . 0.82(2) 2.00(3) 2.800(4) 164(6) yes
O18 H18A O4 2_766 0.83(2) 2.01(2) 2.821(4) 165(6) yes
O18 H18B O13 . 0.83(2) 2.05(4) 2.87(3) 169(6) yes
O18 H18B O13B . 0.83(2) 1.84(3) 2.650(10) 165(6) yes
O19 H19A O8 2_655 0.82(2) 1.91(2) 2.710(4) 167(6) yes
O19 H19B O18 1_455 0.82(2) 2.01(2) 2.827(4) 172(6) yes
O20 H20A O10 2_755 0.82(2) 1.95(3) 2.738(4) 160(6) yes
O20 H20B O14 2_765 0.83(2) 2.18(3) 2.973(18) 158(6) yes
O20 H20B O14B 2_765 0.83(2) 2.28(3) 3.065(7) 158(6) yes
O21 H21A O6 2_665 0.84(2) 1.98(2) 2.810(4) 174(7) yes
O21 H21B O22 . 0.84(2) 1.85(3) 2.660(6) 160(7) yes
O22 H22A O14 2_765 0.85(2) 1.91(3) 2.736(19) 166(8) yes
O22 H22A O14B 2_765 0.85(2) 1.87(2) 2.708(8) 171(8) yes
O22 H22B O12 . 0.85(2) 1.74(4) 2.57(2) 165(8) yes
O22 H22B O14 . 0.85(2) 2.41(7) 3.033(18) 130(7) yes
O22 H22B O12B . 0.85(2) 1.90(2) 2.753(10) 179(9) yes
O24 H24A O2 2_756 0.83(2) 1.97(2) 2.777(4) 165(5) yes
O24 H24B O21 1_545 0.83(2) 1.95(2) 2.767(5) 168(5) yes
O25 H25A O19 . 0.83(2) 1.95(2) 2.769(5) 168(6) yes
O25 H25B O15 . 0.83(2) 1.94(3) 2.752(5) 163(6) yes

loop_
_geom_torsion_atom_site_label_1
_geom_torsion_atom_site_label_2
_geom_torsion_atom_site_label_3
_geom_torsion_atom_site_label_4
_geom_torsion
N1 C1 C2 N2 9.0(5)
O2 C1 C2 N2 -169.9(4)
O4 C3 C4 N4 179.4(4)
N3 C3 C4 N4 -0.7(5)
N5 C5 C6 N6 1.9(5)
O6 C5 C6 N6 -178.9(4)
N7 C7 C8 N8 -3.7(5)
O8 C7 C8 N8 177.5(3)
N9 C9 C10 N10 8.5(5)
O10 C9 C10 N10 -173.1(3)
O14 C11 O12 Dy1 -179(3)
O13 C11 O12 Dy1 -2(3)
O14 C11 O13 Dy1 179(3)
O12 C11 O13 Dy1 2(3)
O14B C11B O12B Dy1 179.0(9)
O13B C11B O12B Dy1 -1.8(9)
O14B C11B O13B Dy1 -178.9(9)
O12B C11B O13B Dy1 1.9(9)
O2 C1 N1 O1 3.6(6)
C2 C1 N1 O1 -175.2(3)
O2 C1 N1 Cu2 178.7(3)
C2 C1 N1 Cu2 0.0(5)
C1 C2 N2 Cu2 -13.2(4)
O4 C3 N3 O3 -0.4(6)
C4 C3 N3 O3 179.7(3)
O4 C3 N3 Cu3 170.3(3)
C4 C3 N3 Cu3 -9.7(5)
C3 C4 N4 Cu3 9.5(5)
O6 C5 N5 O5 2.2(6)
C6 C5 N5 O5 -178.7(3)
O6 C5 N5 Cu4 -168.0(3)
C6 C5 N5 Cu4 11.1(5)
C5 C6 N6 Cu4 -12.7(4)
O8 C7 N7 O7 -1.1(6)
C8 C7 N7 O7 -179.8(3)
O8 C7 N7 Cu5 179.3(3)
C8 C7 N7 Cu5 0.5(5)
C7 C8 N8 Cu5 4.8(4)
O10 C9 N9 O9 -0.9(6)
C10 C9 N9 O9 177.5(3)
O10 C9 N9 Cu1 170.7(3)
C10 C9 N9 Cu1 -11.0(5)
C9 C10 N10 Cu1 -2.5(4)
C9 N9 Cu1 O1 -159.6(3)
O9 N9 Cu1 O1 11.1(3)
C9 N9 Cu1 N10 7.5(3)
O9 N9 Cu1 N10 178.1(3)
C9 N9 Cu1 O18 105.2(3)
O9 N9 Cu1 O18 -84.2(3)
C7 N7 Cu5 O9 174.1(3)
O7 N7 Cu5 O9 -5.5(3)
C7 N7 Cu5 N8 1.9(3)
O7 N7 Cu5 N8 -177.7(3)
C7 N7 Cu5 O24 -98.1(3)
O7 N7 Cu5 O24 82.2(3)
C1 N1 O1 Cu1 -6.8(4)
Cu2 N1 O1 Cu1 178.22(19)
C1 N1 O1 Dy1 -165.3(3)
Cu2 N1 O1 Dy1 19.7(4)
N1 C1 O2 Cu1 1.8(5)
C2 C1 O2 Cu1 -179.4(3)
C3 N3 O3 Cu2 5.3(4)
Cu3 N3 O3 Cu2 -164.7(2)
C3 N3 O3 Dy1 -171.9(3)
Cu3 N3 O3 Dy1 18.1(4)
N3 C3 O4 Cu2 -4.7(5)
C4 C3 O4 Cu2 175.2(3)
C5 N5 O5 Cu3 -5.6(4)
Cu4 N5 O5 Cu3 163.6(2)
C5 N5 O5 Dy1 -157.2(3)
Cu4 N5 O5 Dy1 12.0(4)
N5 C5 O6 Cu3 2.5(5)
C6 C5 O6 Cu3 -176.5(3)
C7 N7 O7 Cu4 9.3(4)
Cu5 N7 O7 Cu4 -171.08(19)
C7 N7 O7 Dy1 174.4(3)
Cu5 N7 O7 Dy1 -6.0(4)
N7 C7 O8 Cu4 -7.6(5)
C8 C7 O8 Cu4 171.1(3)
C9 N9 O9 Cu5 1.2(4)
Cu1 N9 O9 Cu5 -169.69(19)
C9 N9 O9 Dy1 172.9(3)
Cu1 N9 O9 Dy1 2.0(4)
N9 C9 O10 Cu5 0.1(5)
C10 C9 O10 Cu5 -178.2(3)
O17 N11 O15 Cu2 134.4(4)
O16 N11 O15 Cu2 -47.2(6)

_cod_database_fobs_code 2243022
